data_2016340
loop_
_publ_author_name
'Keller, E.'
'Kr\"amer, V.'

_publ_section_title
;
 Bi~5~O~7~Br and its structural relation to \a-Bi~5~O~7~I
;
_journal_coeditor_code IZ3029
_journal_issue 12
_journal_name_full 'Acta Crystallographica Section C'
_journal_page_first i109
_journal_page_last i111
_journal_paper_doi 10.1107/S0108270107049025
_journal_volume 63
_journal_year 2007
_chemical_formula_iupac 'Bi5 O7 Br'
_chemical_formula_sum 'Bi5 Br O7'
_chemical_formula_weight 1236.81
_chemical_name_common 'Bi5 O7 Br'
_chemical_name_systematic
;
pentabismuth heptoxide bromide
;
_space_group_IT_number 64
_symmetry_cell_setting orthorhombic
_symmetry_space_group_name_Hall '-C 2ac 2'
_symmetry_space_group_name_H-M 'C m c a'
_atom_sites_solution_primary direct
_atom_sites_solution_secondary difmap
_audit_creation_method SHELXL-97
_cell_angle_alpha 90.00
_cell_angle_beta 90.00
_cell_angle_gamma 90.00
_cell_formula_units_Z 8
_cell_length_a 16.087(3)
_cell_length_b 5.2965(10)
_cell_length_c 23.022(4)
_cell_measurement_temperature 293(2)
_cell_volume 1961.6(6)
_computing_cell_refinement 'SMART (Bruker, 2001)'
_computing_data_collection 'SMART (Bruker, 2001)'
_computing_data_reduction 'SAINT (Bruker, 2001)'
_computing_molecular_graphics 'SCHAKAL 99 (Keller, 2004)'
_computing_publication_material 'SHELXTL (Bruker, 2000)'
_computing_structure_refinement 'SHELXTL (Bruker, 2000)'
_computing_structure_solution 'SHELXD (Sheldrick, 2006)'
_diffrn_ambient_temperature 293(2)
_diffrn_measured_fraction_theta_full 0.999
_diffrn_measured_fraction_theta_max 0.934
_diffrn_measurement_device_type 'Bruker SMART CCD area-detector'
_diffrn_measurement_method 'phi and omega scans'
_diffrn_radiation_monochromator graphite
_diffrn_radiation_source 'fine-focus sealed tube'
_diffrn_radiation_type MoK\a
_diffrn_radiation_wavelength 0.71073
_diffrn_reflns_av_R_equivalents 0.0798
_diffrn_reflns_av_sigmaI/netI 0.0708
_diffrn_reflns_limit_h_max 20
_diffrn_reflns_limit_h_min -19
_diffrn_reflns_limit_k_max 7
_diffrn_reflns_limit_k_min -7
_diffrn_reflns_limit_l_max 30
_diffrn_reflns_limit_l_min -26
_diffrn_reflns_number 5805
_diffrn_reflns_theta_full 27.00
_diffrn_reflns_theta_max 28.87
_diffrn_reflns_theta_min 1.77
_exptl_absorpt_coefficient_mu 93.488
_exptl_absorpt_correction_T_max 0.5526
_exptl_absorpt_correction_T_min 0.0430
_exptl_absorpt_correction_type integration
_exptl_absorpt_process_details
;
SHELXTL (Bruker, 2000)
;
_exptl_crystal_colour colourless
_exptl_crystal_density_diffrn 8.376
_exptl_crystal_density_method 'not measured'
_exptl_crystal_description needle
_exptl_crystal_F_000 4048
_exptl_crystal_size_max 0.260
_exptl_crystal_size_mid 0.020
_exptl_crystal_size_min 0.008
_refine_diff_density_max 3.777
_refine_diff_density_min -3.212
_refine_ls_extinction_coef 0.000022(4)
_refine_ls_extinction_expression Fc^*^=kFc[1+0.001xFc^2^\l^3^/sin(2\q)]^-1/4^
_refine_ls_extinction_method SHELXL97
_refine_ls_goodness_of_fit_ref 1.075
_refine_ls_matrix_type full
_refine_ls_number_parameters 46
_refine_ls_number_reflns 1251
_refine_ls_number_restraints 0
_refine_ls_restrained_S_all 1.075
_refine_ls_R_factor_all 0.0884
_refine_ls_R_factor_gt 0.0484
_refine_ls_shift/su_max 0.002
_refine_ls_shift/su_mean 0.000
_refine_ls_structure_factor_coef Fsqd
_refine_ls_weighting_details 'calc w=1/[\s^2^(Fo^2^)+(0.0175P)^2^+171.1663P] where P=(Fo^2^+2Fc^2^)/3'
_refine_ls_weighting_scheme calc
_refine_ls_wR_factor_gt 0.0858
_refine_ls_wR_factor_ref 0.0944
_reflns_number_gt 789
_reflns_number_total 1251
_reflns_threshold_expression >2sigma(I)
_cod_data_source_file iz3029.cif
_cod_data_source_block I
_cod_depositor_comments
;
The following automatic conversions were performed:
'_symmetry_cell_setting' value 'Orthorhombic' changed to 'orthorhombic'
according to '/home/saulius/struct/CIF-dictionaries/cif_core.dic'
dictionary named 'cif_core.dic' version 2.4.1 from 2010-06-29.

Automatic conversion script
Id: cif_fix_enum 1527 2010-12-29 10:47:43Z saulius 

The following automatic conversions were performed:

'_symmetry_cell_setting' value 'Orthorhombic' changed to
'orthorhombic' according to
/home/saulius/struct/CIF-dictionaries/cif_core.dic dictionary named
'cif_core.dic' version 2.4.1 from 2010-06-29.

Automatic conversion script
Id: cif_fix_values 1715 2011-07-08 13:25:40Z adriana 
;
_cod_database_code 2016340
_cod_database_fobs_code 2016340

loop_
_symmetry_equiv_pos_as_xyz
'x, y, z'
'-x, -y+1/2, z+1/2'
'-x, y+1/2, -z+1/2'
'x, -y, -z'
'x+1/2, y+1/2, z'
'-x+1/2, -y+1, z+1/2'
'-x+1/2, y+1, -z+1/2'
'x+1/2, -y+1/2, -z'
'-x, -y, -z'
'x, y-1/2, -z-1/2'
'x, -y-1/2, z-1/2'
'-x, y, z'
'-x+1/2, -y+1/2, -z'
'x+1/2, y, -z-1/2'
'x+1/2, -y, z-1/2'
'-x+1/2, y+1/2, z'

loop_
_atom_site_type_symbol
_atom_site_label
_atom_site_fract_x
_atom_site_fract_y
_atom_site_fract_z
_atom_site_U_iso_or_equiv
_atom_site_adp_type
_atom_site_calc_flag
_atom_site_refinement_flags
_atom_site_occupancy
Bi Bi1 0.0000 0.7801(3) 0.30082(5) 0.0109(3) Uani d S 1
Bi Bi2 0.17454(5) 0.29675(18) 0.31053(4) 0.0160(3) Uani d . 1
Bi Bi3 0.16846(6) 0.72964(16) 0.43894(3) 0.0161(3) Uani d . 1
Br Br 0.0000 0.3020(9) 0.40015(18) 0.0347(10) Uani d S 1
O O1 0.0814(9) 0.520(3) 0.2541(9) 0.016(4) Uiso d . 1
O O2 0.2500 0.506(4) 0.2500 0.008(4) Uiso d S 1
O O3 0.2073(10) 0.348(3) 0.4477(8) 0.023(4) Uiso d . 1
O O4 0.1822(10) 0.715(3) 0.3495(7) 0.019(4) Uiso d . 1

loop_
_atom_site_aniso_label
_atom_site_aniso_U_11
_atom_site_aniso_U_22
_atom_site_aniso_U_33
_atom_site_aniso_U_12
_atom_site_aniso_U_13
_atom_site_aniso_U_23
Bi1 0.0113(6) 0.0117(7) 0.0097(5) 0.000 0.000 0.0004(5)
Bi2 0.0114(4) 0.0221(5) 0.0146(4) -0.0012(4) 0.0025(4) 0.0029(4)
Bi3 0.0158(5) 0.0211(5) 0.0114(4) 0.0018(4) 0.0014(4) -0.0017(3)
Br 0.028(2) 0.045(3) 0.031(2) 0.000 0.000 0.0053(19)

loop_
_atom_type_symbol
_atom_type_description
_atom_type_scat_dispersion_real
_atom_type_scat_dispersion_imag
_atom_type_scat_source
O O 0.0106 0.0060 'International Tables Vol C Tables 4.2.6.8 and 6.1.1.4'
Br Br -0.2901 2.4595 'International Tables Vol C Tables 4.2.6.8 and 6.1.1.4'
Bi Bi -4.1077 10.2566 'International Tables Vol C Tables 4.2.6.8 and 6.1.1.4'

loop_
_exptl_crystal_face_index_h
_exptl_crystal_face_index_k
_exptl_crystal_face_index_l
_exptl_crystal_face_perp_dist
0.00 1.00 0.00 0.1300
0.00 -1.00 0.00 0.1300
1.00 0.00 0.00 0.0100
-1.00 0.00 0.00 0.0100
0.00 0.00 1.00 0.0040
0.00 0.00 -1.00 0.0040

loop_
_geom_angle_atom_site_label_1
_geom_angle_atom_site_label_2
_geom_angle_atom_site_label_3
_geom_angle_site_symmetry_1
_geom_angle_site_symmetry_3
_geom_angle
_geom_angle_publ_flag
O1 Bi1 O1 3 10_566 72.3(8) no
O1 Bi1 O1 3 12 74.2(4) no
O1 Bi1 O1 10_566 12 115.7(3) no
O1 Bi1 O1 3 . 115.7(3) no
O1 Bi1 O1 10_566 . 74.2(4) no
O1 Bi1 O1 12 . 73.7(8) no
O1 Bi1 O4 3 . 144.4(5) no
O1 Bi1 O4 10_566 . 73.6(5) no
O1 Bi1 O4 12 . 131.4(5) no
O1 Bi1 O4 . . 63.2(5) no
O1 Bi1 O4 3 12 73.6(5) no
O1 Bi1 O4 10_566 12 144.4(5) no
O1 Bi1 O4 12 12 63.2(5) no
O1 Bi1 O4 . 12 131.4(5) no
O4 Bi1 O4 . 12 136.4(6) no
O1 Bi1 Br 3 . 143.8(4) no
O1 Bi1 Br 10_566 . 143.8(4) no
O1 Bi1 Br 12 . 82.1(5) no
O1 Bi1 Br . . 82.1(5) no
O4 Bi1 Br . . 71.4(3) no
O4 Bi1 Br 12 . 71.4(3) no
O1 Bi1 Bi1 3 10_556 93.0(5) no
O1 Bi1 Bi1 10_566 10_556 93.0(5) no
O4 Bi1 Bi1 . 10_556 98.8(3) no
O4 Bi1 Bi1 12 10_556 98.8(3) no
Br Bi1 Bi1 . 10_556 83.55(8) no
O1 Bi1 Bi1 12 10_566 98.4(5) no
O1 Bi1 Bi1 . 10_566 98.4(5) no
O4 Bi1 Bi1 . 10_566 108.5(3) no
O4 Bi1 Bi1 12 10_566 108.5(3) no
Br Bi1 Bi1 . 10_566 179.37(9) no
Bi1 Bi1 Bi1 10_556 10_566 97.08(6) no
O1 Bi1 Br 3 1_565 85.5(5) no
O1 Bi1 Br 10_566 1_565 85.5(5) no
O1 Bi1 Br 12 1_565 143.1(4) no
O1 Bi1 Br . 1_565 143.1(4) no
O4 Bi1 Br . 1_565 81.9(3) no
O4 Bi1 Br 12 1_565 81.9(3) no
Br Bi1 Br . 1_565 98.31(11) no
Bi1 Bi1 Br 10_556 1_565 178.14(8) no
Bi1 Bi1 Br 10_566 1_565 81.06(7) no
O1 Bi1 Bi2 10_566 3 92.2(5) no
O1 Bi1 Bi2 . 3 97.2(5) no
O4 Bi1 Bi2 . 3 158.0(3) no
O4 Bi1 Bi2 12 3 63.7(3) no
Br Bi1 Bi2 . 3 117.97(5) no
Bi1 Bi1 Bi2 10_556 3 64.60(3) no
Bi1 Bi1 Bi2 10_566 3 62.37(3) no
Br Bi1 Bi2 1_565 3 114.32(5) no
O1 Bi1 Bi2 3 10_566 92.2(5) no
O1 Bi1 Bi2 12 10_566 97.2(5) no
O4 Bi1 Bi2 . 10_566 63.6(3) no
O4 Bi1 Bi2 12 10_566 158.0(3) no
Br Bi1 Bi2 . 10_566 117.97(5) no
Bi1 Bi1 Bi2 10_556 10_566 64.60(3) no
Bi1 Bi1 Bi2 10_566 10_566 62.37(3) no
Br Bi1 Bi2 1_565 10_566 114.32(5) no
Bi2 Bi1 Bi2 3 10_566 95.18(4) no
O2 Bi2 O4 . . 74.8(6) no
O2 Bi2 O2 . 10_556 70.74(9) no
O4 Bi2 O2 . 10_556 141.6(5) no
O2 Bi2 O1 . . 74.9(4) no
O4 Bi2 O1 . . 76.7(6) no
O2 Bi2 O1 10_556 . 109.2(5) no
O2 Bi2 O1 . 10_556 104.3(5) no
O4 Bi2 O1 . 10_556 140.8(5) no
O2 Bi2 O1 10_556 10_556 66.0(4) no
O1 Bi2 O1 . 10_556 65.7(3) no
O2 Bi2 O4 . 16_545 78.6(4) no
O4 Bi2 O4 . 16_545 88.8(5) no
O2 Bi2 O4 10_556 16_545 68.4(4) no
O1 Bi2 O4 . 16_545 152.3(5) no
O1 Bi2 O4 10_556 16_545 130.0(5) no
O2 Bi2 O4 . 1_545 130.7(5) no
O4 Bi2 O4 . 1_545 141.4(6) no
O2 Bi2 O4 10_556 1_545 61.8(5) no
O1 Bi2 O4 . 1_545 132.3(5) no
O1 Bi2 O4 10_556 1_545 68.7(5) no
O4 Bi2 O4 16_545 1_545 72.5(5) no
O2 Bi2 O3 . . 120.0(4) no
O4 Bi2 O3 . . 62.9(5) no
O2 Bi2 O3 10_556 . 122.7(3) no
O1 Bi2 O3 . . 128.0(5) no
O1 Bi2 O3 10_556 . 135.4(5) no
O4 Bi2 O3 16_545 . 60.9(5) no
O4 Bi2 O3 1_545 . 78.5(4) no
O2 Bi2 Br . . 146.4(4) no
O4 Bi2 Br . . 79.2(4) no
O2 Bi2 Br 10_556 . 139.0(4) no
O1 Bi2 Br . . 78.8(5) no
O1 Bi2 Br 10_556 . 83.0(4) no
O4 Bi2 Br 16_545 . 122.0(4) no
O4 Bi2 Br 1_545 . 82.7(3) no
O3 Bi2 Br . . 63.2(3) no
O2 Bi2 Bi2 10_556 16 97.6(3) no
O1 Bi2 Bi2 . 16 93.5(4) no
O1 Bi2 Bi2 10_556 16 144.5(4) no
O4 Bi2 Bi2 16_545 16 60.5(4) no
O4 Bi2 Bi2 1_545 16 133.0(3) no
O3 Bi2 Bi2 . 16 80.0(3) no
Br Bi2 Bi2 . 16 122.59(8) no
O2 Bi2 Bi2 . 16_545 89.9(4) no
O4 Bi2 Bi2 . 16_545 130.4(4) no
O1 Bi2 Bi2 . 16_545 144.7(5) no
O1 Bi2 Bi2 10_556 16_545 88.5(3) no
O4 Bi2 Bi2 16_545 16_545 41.6(4) no
O4 Bi2 Bi2 1_545 16_545 42.8(3) no
O3 Bi2 Bi2 . 16_545 87.2(3) no
Br Bi2 Bi2 . 16_545 123.39(8) no
Bi2 Bi2 Bi2 16 16_545 94.98(4) no
O4 Bi2 Bi2 . 7_545 104.4(4) no
O1 Bi2 Bi2 . 7_545 90.1(5) no
O1 Bi2 Bi2 10_556 7_545 86.9(4) no
O4 Bi2 Bi2 16_545 7_545 70.5(4) no
O4 Bi2 Bi2 1_545 7_545 100.7(3) no
O3 Bi2 Bi2 . 7_545 129.3(3) no
Br Bi2 Bi2 . 7_545 167.36(7) no
Bi2 Bi2 Bi2 16 7_545 63.65(2) no
Bi2 Bi2 Bi2 16_545 7_545 63.65(2) no
O4 Bi3 O3 . 16 90.3(7) no
O4 Bi3 O3 . . 91.5(7) no
O3 Bi3 O3 16 . 89.7(4) no
O4 Bi3 O3 . 4_566 157.6(6) no
O3 Bi3 O3 16 4_566 74.6(7) no
O3 Bi3 O3 . 4_566 72.4(7) no
O4 Bi3 O3 . 1_565 94.5(5) no
O3 Bi3 O3 16 1_565 61.6(5) no
O3 Bi3 O3 . 1_565 150.7(7) no
O3 Bi3 O3 4_566 1_565 92.7(5) no
O4 Bi3 Br . . 79.1(4) no
O3 Bi3 Br 16 . 156.2(5) no
O3 Bi3 Br . . 69.5(4) no
O3 Bi3 Br 4_566 . 108.2(3) no
O3 Bi3 Br 1_565 . 139.8(3) no
O4 Bi3 Bi3 . 4_566 136.6(4) no
O3 Bi3 Bi3 16 4_566 97.0(5) no
O3 Bi3 Bi3 . 4_566 46.0(5) no
O3 Bi3 Bi3 1_565 4_566 126.6(3) no
Br Bi3 Bi3 . 4_566 77.21(7) no
O4 Bi3 Bi3 . 16 87.3(4) no
O3 Bi3 Bi3 16 16 28.4(4) no
O3 Bi3 Bi3 . 16 118.0(4) no
O3 Bi3 Bi3 4_566 16 86.9(3) no
Br Bi3 Bi3 . 16 164.84(7) no
Bi3 Bi3 Bi3 4_566 16 117.70(2) no
O4 Bi3 Bi3 . 16_545 84.1(5) no
O3 Bi3 Bi3 16 16_545 62.8(4) no
O3 Bi3 Bi3 4_566 16_545 74.4(3) no
O3 Bi3 Bi3 1_565 16_545 124.4(3) no
Br Bi3 Bi3 . 16_545 94.69(6) no
Bi3 Bi3 Bi3 4_566 16_545 62.30(2) no
Bi3 Bi3 Bi3 16 16_545 90.54(4) no
O3 Bi3 Bi2 16 . 103.5(5) no
O3 Bi3 Bi2 . . 59.0(5) no
O3 Bi3 Bi2 4_566 . 131.3(4) no
O3 Bi3 Bi2 1_565 . 130.1(3) no
Br Bi3 Bi2 . . 56.28(6) no
Bi3 Bi3 Bi2 4_566 . 101.33(4) no
Bi3 Bi3 Bi2 16 . 114.63(3) no
Bi3 Bi3 Bi2 16_545 . 63.023(16) no
O4 Bi3 Bi3 . 13_566 130.9(5) no
O3 Bi3 Bi3 . 13_566 77.5(5) no
O3 Bi3 Bi3 1_565 13_566 76.9(3) no
Br Bi3 Bi3 . 13_566 136.10(7) no
Bi3 Bi3 Bi3 4_566 13_566 58.98(3) no
Bi3 Bi3 Bi3 16 13_566 58.72(3) no
Bi3 Bi3 Bi3 16_545 13_566 63.92(3) no
Bi2 Bi3 Bi3 . 13_566 126.38(4) no
O3 Bi3 Bi2 16 16 55.3(5) no
O3 Bi3 Bi2 . 16 88.2(5) no
O3 Bi3 Bi2 4_566 16 126.4(3) no
O3 Bi3 Bi2 1_565 16 80.5(3) no
Br Bi3 Bi2 . 16 110.62(6) no
Bi3 Bi3 Bi2 4_566 16 129.21(3) no
Bi3 Bi3 Bi2 16 16 58.67(2) no
Bi3 Bi3 Bi2 16_545 16 67.01(3) no
Bi2 Bi3 Bi2 . 16 56.00(2) no
Bi3 Bi3 Bi2 13_566 16 96.14(4) no
Bi1 Br Bi2 . 12 66.99(7) no
Bi1 Br Bi2 . . 66.99(7) no
Bi2 Br Bi2 12 . 107.37(11) no
Bi1 Br O3 . 12 99.1(3) no
Bi2 Br O3 12 12 54.6(3) no
Bi2 Br O3 . 12 161.6(3) no
Bi1 Br O3 . . 99.1(3) no
Bi2 Br O3 12 . 161.6(3) no
Bi2 Br O3 . . 54.6(3) no
O3 Br O3 12 . 142.8(6) no
Bi1 Br Bi1 . 1_545 98.31(11) no
Bi2 Br Bi1 12 1_545 67.44(7) no
Bi2 Br Bi1 . 1_545 67.44(7) no
O3 Br Bi1 12 1_545 104.6(3) no
O3 Br Bi1 . 1_545 104.6(3) no
Bi1 Br Bi3 . 12 72.72(8) no
Bi2 Br Bi3 12 12 63.30(4) no
Bi2 Br Bi3 . 12 138.55(14) no
O3 Br Bi3 . 12 125.9(3) no
Bi1 Br Bi3 1_545 12 129.44(6) no
Bi1 Br Bi3 . . 72.72(8) no
Bi2 Br Bi3 12 . 138.55(14) no
Bi2 Br Bi3 . . 63.30(4) no
O3 Br Bi3 12 . 125.9(3) no
Bi1 Br Bi3 1_545 . 129.44(6) no
Bi3 Br Bi3 12 . 96.13(12) no
Bi1 Br O4 . 12 51.2(2) no
Bi2 Br O4 . 12 116.1(3) no
O3 Br O4 12 12 48.0(4) no
O3 Br O4 . 12 141.2(4) no
Bi1 Br O4 1_545 12 104.2(2) no
Bi3 Br O4 . 12 106.8(3) no
Bi1 Br O4 . . 51.2(2) no
Bi2 Br O4 12 . 116.1(3) no
O3 Br O4 12 . 141.2(4) no
O3 Br O4 . . 48.0(4) no
Bi1 Br O4 1_545 . 104.2(2) no
Bi3 Br O4 12 . 106.8(3) no
O4 Br O4 12 . 99.6(5) no
Bi1 Br O1 . 3_545 71.8(2) no
Bi2 Br O1 . 3_545 74.9(2) no
O3 Br O1 12 3_545 89.6(4) no
O3 Br O1 . 3_545 127.0(4) no
Bi3 Br O1 12 3_545 101.7(2) no
Bi3 Br O1 . 3_545 133.0(3) no
O4 Br O1 12 3_545 72.4(3) no
O4 Br O1 . 3_545 100.9(3) no
Bi1 Br O1 . 10_556 71.8(2) no
Bi2 Br O1 12 10_556 74.9(2) no
O3 Br O1 12 10_556 127.0(4) no
O3 Br O1 . 10_556 89.6(4) no
Bi3 Br O1 12 10_556 133.0(2) no
Bi3 Br O1 . 10_556 101.7(2) no
O4 Br O1 12 10_556 100.9(3) no
O4 Br O1 . 10_556 72.4(3) no
Bi1 O1 Bi1 10_556 . 106.7(6) no
Bi1 O1 Bi2 10_556 . 114.2(6) no
Bi1 O1 Bi2 . . 115.8(9) no
Bi1 O1 Bi2 10_556 10_566 109.9(8) no
Bi1 O1 Bi2 . 10_566 106.0(6) no
Bi2 O1 Bi2 . 10_566 103.8(6) no
Bi1 O1 Br 10_556 10_566 61.5(5) no
Bi1 O1 Br . 10_566 90.3(5) no
Bi2 O1 Br . 10_566 152.6(7) no
Bi2 O1 Br 10_566 10_566 58.2(4) no
Bi1 O1 Br 10_556 . 97.3(5) no
Bi1 O1 Br . . 63.1(5) no
Bi2 O1 Br . . 64.5(5) no
Bi2 O1 Br 10_566 . 152.7(6) no
Br O1 Br 10_566 . 140.8(4) no
Bi1 O1 Bi2 10_556 7_545 100.5(5) no
Bi1 O1 Bi2 . 7_545 151.5(6) no
Bi2 O1 Bi2 . 7_545 57.9(3) no
Bi2 O1 Bi2 10_566 7_545 55.4(3) no
Br O1 Bi2 10_566 7_545 95.2(4) no
Br O1 Bi2 . 7_545 122.1(4) no
Bi1 O1 Bi2 10_556 10_556 60.5(3) no
Bi1 O1 Bi2 . 10_556 157.7(6) no
Bi2 O1 Bi2 . 10_556 61.4(3) no
Bi2 O1 Bi2 10_566 10_556 95.9(5) no
Br O1 Bi2 10_566 10_556 97.8(4) no
Br O1 Bi2 . 10_556 98.8(3) no
Bi2 O1 Bi2 7_545 10_556 48.56(17) no
Bi1 O1 Bi1 10_556 1_545 55.8(3) no
Bi1 O1 Bi1 . 1_545 105.7(6) no
Bi2 O1 Bi1 . 1_545 65.6(4) no
Bi2 O1 Bi1 10_566 1_545 148.0(6) no
Br O1 Bi1 10_566 1_545 117.3(4) no
Br O1 Bi1 . 1_545 52.5(2) no
Bi2 O1 Bi1 7_545 1_545 96.5(3) no
Bi2 O1 Bi1 10_556 1_545 52.19(17) no
Bi1 O1 Bi1 10_556 10_566 100.6(5) no
Bi1 O1 Bi1 . 10_566 52.3(3) no
Bi2 O1 Bi1 . 10_566 145.1(6) no
Bi2 O1 Bi1 10_566 10_566 59.2(3) no
Br O1 Bi1 10_566 10_566 47.2(2) no
Br O1 Bi1 . 10_566 115.4(4) no
Bi2 O1 Bi1 7_545 10_566 114.6(4) no
Bi2 O1 Bi1 10_556 10_566 143.3(5) no
Bi1 O1 Bi1 1_545 10_566 144.8(4) no
Bi1 O1 Bi2 10_556 16 152.6(6) no
Bi1 O1 Bi2 . 16 100.4(5) no
Bi2 O1 Bi2 . 16 54.8(3) no
Bi2 O1 Bi2 10_566 16 57.3(3) no
Br O1 Bi2 10_566 16 115.1(4) no
Br O1 Bi2 . 16 98.5(4) no
Bi2 O1 Bi2 7_545 16 52.13(17) no
Bi2 O1 Bi2 10_556 16 95.0(3) no
Bi1 O1 Bi2 1_545 16 120.4(4) no
Bi1 O1 Bi2 10_566 16 92.6(3) no
Bi1 O1 Bi2 10_556 12 58.1(3) no
Bi1 O1 Bi2 . 12 58.1(3) no
Bi2 O1 Bi2 . 12 107.4(6) no
Bi2 O1 Bi2 10_566 12 148.7(6) no
Br O1 Bi2 10_566 12 93.1(3) no
Br O1 Bi2 . 12 49.0(2) no
Bi2 O1 Bi2 7_545 12 148.8(4) no
Bi2 O1 Bi2 10_556 12 100.5(3) no
Bi1 O1 Bi2 1_545 12 53.30(18) no
Bi1 O1 Bi2 10_566 12 92.9(3) no
Bi2 O1 Bi2 16 12 145.6(5) no
Bi2 O2 Bi2 . 7_545 118.2(9) no
Bi2 O2 Bi2 . 10_566 114.80(13) no
Bi2 O2 Bi2 7_545 10_566 103.80(12) no
Bi2 O2 Bi2 . 16 103.81(12) no
Bi2 O2 Bi2 7_545 16 114.80(13) no
Bi2 O2 Bi2 10_566 16 100.3(7) no
Bi2 O2 Bi2 . 10_556 65.9(5) no
Bi2 O2 Bi2 7_545 10_556 59.2(4) no
Bi2 O2 Bi2 10_566 10_556 103.6(2) no
Bi2 O2 Bi2 16 10_556 156.1(5) no
Bi2 O2 Bi2 . 16_545 59.2(4) no
Bi2 O2 Bi2 7_545 16_545 65.9(5) no
Bi2 O2 Bi2 10_566 16_545 156.1(5) no
Bi2 O2 Bi2 16 16_545 103.6(2) no
Bi2 O2 Bi2 10_556 16_545 52.4(2) no
Bi2 O2 Bi1 . 10_556 60.83(13) no
Bi2 O2 Bi1 7_545 10_556 101.9(4) no
Bi2 O2 Bi1 10_566 10_556 63.55(8) no
Bi2 O2 Bi1 16 10_556 142.8(4) no
Bi2 O2 Bi1 10_556 10_556 52.89(15) no
Bi2 O2 Bi1 16_545 10_556 96.4(4) no
Bi2 O2 Bi1 . 5_545 101.9(4) no
Bi2 O2 Bi1 7_545 5_545 60.83(13) no
Bi2 O2 Bi1 10_566 5_545 142.8(4) no
Bi2 O2 Bi1 16 5_545 63.55(8) no
Bi2 O2 Bi1 10_556 5_545 96.4(4) no
Bi2 O2 Bi1 16_545 5_545 52.89(15) no
Bi1 O2 Bi1 10_556 5_545 148.2(5) no
Bi2 O2 Bi1 . . 59.10(17) no
Bi2 O2 Bi1 7_545 . 148.3(2) no
Bi2 O2 Bi1 10_566 . 59.02(15) no
Bi2 O2 Bi1 16 . 95.4(4) no
Bi2 O2 Bi1 10_556 . 96.83(17) no
Bi2 O2 Bi1 16_545 . 118.0(3) no
Bi1 O2 Bi1 10_556 . 47.41(2) no
Bi1 O2 Bi1 5_545 . 148.94(6) no
Bi2 O2 Bi1 . 14_556 148.3(2) no
Bi2 O2 Bi1 7_545 14_556 59.10(17) no
Bi2 O2 Bi1 10_566 14_556 95.4(4) no
Bi2 O2 Bi1 16 14_556 59.02(15) no
Bi2 O2 Bi1 10_556 14_556 118.0(3) no
Bi2 O2 Bi1 16_545 14_556 96.84(17) no
Bi1 O2 Bi1 10_556 14_556 148.94(6) no
Bi1 O2 Bi1 5_545 14_556 47.41(2) no
Bi1 O2 Bi1 . 14_556 141.7(5) no
Bi2 O2 Bi2 . 7 144.7(6) no
Bi2 O2 Bi2 7_545 7 97.1(4) no
Bi2 O2 Bi2 10_566 7 51.0(3) no
Bi2 O2 Bi2 16 7 57.1(4) no
Bi2 O2 Bi2 10_556 7 142.79(3) no
Bi2 O2 Bi2 16_545 7 147.71(3) no
Bi1 O2 Bi2 10_556 7 114.4(3) no
Bi1 O2 Bi2 5_545 7 95.04(19) no
Bi1 O2 Bi2 . 7 91.2(3) no
Bi1 O2 Bi2 14_556 7 51.63(16) no
Bi2 O2 Bi2 . 1_565 97.1(4) no
Bi2 O2 Bi2 7_545 1_565 144.7(6) no
Bi2 O2 Bi2 10_566 1_565 57.1(4) no
Bi2 O2 Bi2 16 1_565 51.0(3) no
Bi2 O2 Bi2 10_556 1_565 147.71(3) no
Bi2 O2 Bi2 16_545 1_565 142.79(3) no
Bi1 O2 Bi2 10_556 1_565 95.04(19) no
Bi1 O2 Bi2 5_545 1_565 114.4(3) no
Bi1 O2 Bi2 . 1_565 51.63(16) no
Bi1 O2 Bi2 14_556 1_565 91.2(3) no
Bi2 O2 Bi2 7 1_565 47.6(2) no
Bi3 O3 Bi3 16_545 . 123.6(8) no
Bi3 O3 Bi3 16_545 4_566 105.4(7) no
Bi3 O3 Bi3 . 4_566 99.7(6) no
Bi3 O3 Bi2 16_545 . 92.1(6) no
Bi3 O3 Bi2 . . 86.5(6) no
Bi3 O3 Bi2 4_566 . 153.4(6) no
Bi3 O3 Bi3 16_545 1_545 83.1(5) no
Bi3 O3 Bi3 . 1_545 150.7(7) no
Bi3 O3 Bi3 4_566 1_545 82.3(4) no
Bi2 O3 Bi3 . 1_545 80.0(4) no
Bi3 O3 Br 16_545 . 148.2(7) no
Bi3 O3 Br . . 76.0(4) no
Bi3 O3 Br 4_566 . 94.1(4) no
Bi2 O3 Br . . 62.2(3) no
Bi3 O3 Br 1_545 . 74.7(3) no
Bi3 O3 Bi3 16_545 13_566 75.7(5) no
Bi3 O3 Bi3 . 13_566 71.0(4) no
Bi3 O3 Bi3 4_566 13_566 64.5(3) no
Bi2 O3 Bi3 . 13_566 140.8(5) no
Bi3 O3 Bi3 1_545 13_566 133.3(5) no
Br O3 Bi3 . 13_566 136.0(5) no
Bi3 O3 Bi2 16_545 16 71.4(4) no
Bi3 O3 Bi2 . 16 62.8(4) no
Bi3 O3 Bi2 4_566 16 150.9(6) no
Bi2 O3 Bi2 . 16 53.8(3) no
Bi3 O3 Bi2 1_545 16 124.7(5) no
Br O3 Bi2 . 16 102.9(4) no
Bi3 O3 Bi2 13_566 16 87.1(3) no
Bi3 O3 Bi3 16_545 13_556 55.3(4) no
Bi3 O3 Bi3 . 13_556 146.5(7) no
Bi3 O3 Bi3 4_566 13_556 56.0(3) no
Bi2 O3 Bi3 . 13_556 125.9(5) no
Bi3 O3 Bi3 1_545 13_556 56.7(2) no
Br O3 Bi3 . 13_556 123.8(4) no
Bi3 O3 Bi3 13_566 13_556 77.2(3) no
Bi2 O3 Bi3 16 13_556 126.5(4) no
Bi3 O3 Bi2 16_545 16_545 50.7(4) no
Bi3 O3 Bi2 . 16_545 130.2(6) no
Bi3 O3 Bi2 4_566 16_545 130.1(5) no
Bi2 O3 Bi2 . 16_545 49.7(2) no
Bi3 O3 Bi2 1_545 16_545 55.0(2) no
Br O3 Bi2 . 16_545 97.5(4) no
Bi3 O3 Bi2 13_566 16_545 125.9(4) no
Bi2 O3 Bi2 16 16_545 71.2(3) no
Bi3 O3 Bi2 13_556 16_545 77.7(3) no
Bi3 O3 Bi3 16_545 16 84.0(5) no
Bi3 O3 Bi3 4_566 16 105.5(5) no
Bi2 O3 Bi3 . 16 95.9(4) no
Bi3 O3 Bi3 1_545 16 166.4(5) no
Br O3 Bi3 . 16 115.1(4) no
Bi3 O3 Bi3 13_566 16 46.49(17) no
Bi2 O3 Bi3 16 16 45.83(16) no
Bi3 O3 Bi3 13_556 16 118.3(3) no
Bi2 O3 Bi3 16_545 16 112.6(3) no
Bi3 O3 Br 16_545 9_566 141.5(7) no
Bi3 O3 Br . 9_566 62.3(4) no
Bi2 O3 Br . 9_566 126.1(4) no
Bi3 O3 Br 1_545 9_566 105.8(4) no
Br O3 Br . 9_566 68.0(3) no
Bi3 O3 Br 13_566 9_566 71.2(3) no
Bi2 O3 Br 16 9_566 124.9(4) no
Bi3 O3 Br 13_556 9_566 97.9(3) no
Bi2 O3 Br 16_545 9_566 159.5(4) no
Bi3 O3 Br 16 9_566 87.2(3) no
Bi3 O4 Bi2 . . 113.7(7) no
Bi3 O4 Bi2 . 16 116.5(7) no
Bi2 O4 Bi2 . 16 94.2(6) no
Bi3 O4 Bi1 . . 104.4(6) no
Bi2 O4 Bi1 . . 85.5(5) no
Bi2 O4 Bi1 16 . 135.0(6) no
Bi3 O4 Bi2 . 1_565 103.6(6) no
Bi2 O4 Bi2 . 1_565 141.4(6) no
Bi2 O4 Bi2 16 1_565 76.7(4) no
Bi1 O4 Bi2 . 1_565 76.1(4) no
Bi3 O4 Bi2 . 10_566 168.0(7) no
Bi2 O4 Bi2 . 10_566 74.6(4) no
Bi2 O4 Bi2 16 10_566 69.9(3) no
Bi1 O4 Bi2 . 10_566 66.7(3) no
Bi2 O4 Bi2 1_565 10_566 67.0(3) no
Bi3 O4 Br . . 68.8(4) no
Bi2 O4 Br . . 63.1(3) no
Bi2 O4 Br 16 . 155.3(6) no
Bi1 O4 Br . . 57.4(3) no
Bi2 O4 Br 1_565 . 127.0(5) no
Bi2 O4 Br 10_566 . 110.1(4) no
Bi3 O4 Bi3 . 16_545 65.5(4) no
Bi2 O4 Bi3 . 16_545 68.7(4) no
Bi2 O4 Bi3 16 16_545 75.4(4) no
Bi1 O4 Bi3 . 16_545 142.7(5) no
Bi2 O4 Bi3 1_565 16_545 140.2(5) no
Bi2 O4 Bi3 10_566 16_545 126.5(4) no
Br O4 Bi3 . 16_545 86.4(3) no
Bi3 O4 Bi3 . 16 63.0(4) no
Bi2 O4 Bi3 . 16 145.0(6) no
Bi2 O4 Bi3 16 16 62.3(3) no
Bi1 O4 Bi3 . 16 129.6(5) no
Bi2 O4 Bi3 1_565 16 62.2(3) no
Bi2 O4 Bi3 10_566 16 115.6(4) no
Br O4 Bi3 . 16 131.4(4) no
Bi3 O4 Bi3 16_545 16 79.8(3) no
Bi3 O4 Br . 1_565 68.9(4) no
Bi2 O4 Br . 1_565 135.6(6) no
Bi2 O4 Br 16 1_565 125.4(5) no
Bi1 O4 Br . 1_565 53.3(2) no
Bi2 O4 Br 1_565 1_565 51.3(2) no
Bi2 O4 Br 10_566 1_565 99.0(4) no
Br O4 Br . 1_565 79.3(3) no
Bi3 O4 Br 16_545 1_565 134.4(4) no
Bi3 O4 Br 16 1_565 78.0(3) no
Bi3 O4 Bi2 . 7_545 144.9(6) no
Bi2 O4 Bi2 . 7_545 47.2(3) no
Bi2 O4 Bi2 16 7_545 51.3(3) no
Bi1 O4 Bi2 . 7_545 102.8(4) no
Bi2 O4 Bi2 1_565 7_545 104.1(4) no
Bi2 O4 Bi2 10_566 7_545 47.09(18) no
Br O4 Bi2 . 7_545 109.4(3) no
Bi3 O4 Bi2 16_545 7_545 79.5(3) no
Bi3 O4 Bi2 16 7_545 113.4(3) no
Br O4 Bi2 1_565 7_545 146.1(4) no
Bi3 O4 Bi1 . 10_556 129.2(6) no
Bi2 O4 Bi1 16 10_556 111.4(4) o
Bi2 O4 Bi1 1_565 10_556 102.9(4) no
Bi2 O4 Bi1 10_566 10_556 50.11(19) no
Br O4 Bi1 . 10_556 60.6(2) no
Bi3 O4 Bi1 16_545 10_556 113.5(3) no
Bi3 O4 Bi1 16 10_556 164.2(4) no
Br O4 Bi1 1_565 10_556 96.6(3) no
Bi2 O4 Bi1 7_545 10_556 63.45(18) no

loop_
_geom_bond_atom_site_label_1
_geom_bond_atom_site_label_2
_geom_bond_site_symmetry_2
_geom_bond_distance
_geom_bond_publ_flag
Bi1 O1 3 2.219(17) yes
Bi1 O1 10_566 2.219(17) no
Bi1 O1 12 2.184(16) yes
Bi1 O1 . 2.184(16) no
Bi1 O4 . 3.157(17) yes
Bi1 O4 12 3.157(17) no
Bi1 Br . 3.412(5) yes
Bi1 Bi1 10_556 3.5338(16) no
Bi1 Bi1 10_566 3.5338(16) no
Bi1 Br 1_565 3.588(5) yes
Bi1 Bi2 3 3.8030(12) no
Bi1 Bi2 10_566 3.8030(12) no
Bi2 O2 . 2.154(11) yes
Bi2 O4 . 2.390(16) yes
Bi2 O2 10_556 2.407(13) yes
Bi2 O1 . 2.309(17) yes
Bi2 O1 10_556 2.571(17) yes
Bi2 O4 16_545 2.511(16) yes
Bi2 O4 1_545 3.214(16) yes
Bi2 O3 . 3.214(18) yes
Bi2 Br . 3.485(3) yes
Bi2 Br . 3.485(3) no
Bi2 Bi2 16 3.5926(12) no
Bi2 Bi2 16_545 3.5926(12) no
Bi2 Bi2 7_545 3.6961(17) no
Bi3 O4 . 2.074(15) yes
Bi3 O3 16 2.105(16) yes
Bi3 O3 . 2.125(16) yes
Bi3 O3 4_566 2.714(18) yes
Bi3 O3 1_565 3.340(17) yes
Bi3 Br . 3.643(3) yes
Bi3 Br . 3.643(3) no
Bi3 Bi3 4_566 3.7177(17) no
Bi3 Bi3 16 3.7277(13) no
Bi3 Bi3 16_545 3.7277(13) no
Bi3 Bi3 13_566 3.8513(17) no
Bi3 Bi2 16 3.9044(12) no
Br Bi2 12 3.485(3) no
Br O3 12 3.518(16) no
Br O3 . 3.518(16) no
Br Bi1 1_545 3.588(5) no
Br Bi3 12 3.643(3) no
Br O4 12 3.838(16) no
Br O4 . 3.838(16) no
Br O1 3_545 4.07(2) no
Br O1 10_556 4.07(2) no
O1 Bi1 10_556 2.219(17) no
O1 Bi2 10_566 2.571(17) no
O1 Br 10_566 4.07(2) no
O1 Bi2 7_545 4.362(16) no
O1 Bi2 10_556 4.374(15) no
O1 Bi1 1_545 4.269(15) no
O1 Bi1 10_566 4.418(15) no
O1 Bi2 16 4.388(15) no
O1 Bi2 12 4.476(16) no
O2 Bi2 7_545 2.154(10) no
O2 Bi2 10_566 2.407(13) no
O2 Bi2 16 2.407(13) no
O2 Bi2 10_556 4.184(18) no
O2 Bi2 16_545 4.184(18) no
O2 Bi1 10_556 4.355(6) no
O2 Bi1 5_545 4.355(6) no
O2 Bi1 14_556 4.434(7) no
O2 Bi2 7 4.580(19) no
O2 Bi2 1_565 4.580(19) no
O3 Bi3 16_545 2.105(16) no
O3 Bi3 4_566 2.714(18) no
O3 Bi3 1_545 3.340(16) no
O3 Bi3 13_566 3.976(17) no
O3 Bi2 16 4.386(17) no
O3 Bi3 13_556 4.490(17) no
O3 Bi2 16_545 4.703(17) no
O3 Bi3 16 5.084(16) no
O3 Br 9_566 5.179(17) no
O4 Bi2 16 2.511(16) no
O4 Bi2 1_565 3.214(16) no
O4 Bi2 10_566 3.711(15) no
O4 Bi3 16_545 4.076(16) no
O4 Bi3 16 4.178(15) no
O4 Br 1_565 4.431(17) no
O4 Bi2 7_545 4.876(16) no
O4 Bi1 10_556 5.085(15) no
